data_7133226
loop_
_publ_author_name
'O'Reilly, Andrea'
'Haynes, Matthew D.'
'Turner, Zo&#xeb; R'
'McMullin, Claire L.'
'Harder, Sjoerd'
'O'Hare, Dermot'
'Fulton, J. Robin'
'Coles, Martyn P.'

_publ_section_title
;
 Mixing and matching <i>N</i>,<i>N</i>- and <i>N</i>,<i>O</i>-chelates in
 anionic Mg(I) compounds: synthesis and reactivity with
 RN&#xe001;C&#xe001;NR and CO.
;
_journal_issue 56
_journal_name_full 'Chemical communications (Cambridge, England)'
_journal_page_first 7204
_journal_page_last 7207
_journal_paper_doi 10.1039/d4cc02594f
_journal_volume 60
_journal_year 2024
_chemical_formula_moiety 'C56 H92 Mg2 N4 O2 Si4'
_chemical_formula_sum 'C56 H92 Mg2 N4 O2 Si4'
_chemical_formula_weight 1014.32
_space_group_IT_number 14
_space_group_name_Hall '-P 2yn'
_space_group_name_H-M_alt 'P 1 21/n 1'
_symmetry_cell_setting monoclinic
_symmetry_Int_Tables_number 14
_symmetry_space_group_name_Hall '-P 2yn'
_symmetry_space_group_name_H-M 'P 1 21/n 1'
_atom_sites_solution_hydrogens geom
_audit_conform_dict_location ftp://ftp.iucr.org/pub/cif_core.dic
_audit_conform_dict_name cif_core.dic
_audit_conform_dict_version 2.4.5
_audit_creation_date 2024-06-14T14:00:10-00:00
_audit_creation_method 'WinGX routine CIF_UPDATE'
_audit_update_record
;
2024-06-14 deposited with the CCDC.	2024-06-16 downloaded from the CCDC.
;
_cell_angle_alpha 90
_cell_angle_beta 108.6621(15)
_cell_angle_gamma 90
_cell_formula_units_Z 2
_cell_length_a 15.6370(2)
_cell_length_b 11.51056(14)
_cell_length_c 17.4414(2)
_cell_measurement_reflns_used 9328
_cell_measurement_temperature 119.96(16)
_cell_measurement_theta_max 72.317
_cell_measurement_theta_min 4.682
_cell_measurement_wavelength 1.5418
_cell_volume 2974.23(7)
_computing_cell_refinement 'CrysAlisPro 1.171.40.53 (Rigaku OD, 2019)'
_computing_data_collection 'CrysAlisPro 1.171.40.53 (Rigaku OD, 2019)'
_computing_data_reduction 'CrysAlisPro 1.171.40.53 (Rigaku OD, 2019)'
_computing_molecular_graphics 'Ortep for Windows (Farrugia, 2012)'
_computing_publication_material 'WinGX publication routines (Farrugia, 2012)'
_computing_structure_refinement 'SHELXL-2019/2 (Sheldrick, 2019)'
_diffrn_ambient_environment N~2~
_diffrn_ambient_temperature 119.96(16)
_diffrn_detector 'CCD plate'
_diffrn_detector_area_resol_mean 8.0856
_diffrn_detector_type EosS2
_diffrn_measured_fraction_theta_full 0.9831
_diffrn_measured_fraction_theta_max 0.9963
_diffrn_measurement_device 'four-circle diffractometer'
_diffrn_measurement_device_type 'SuperNova, Dual, Cu at home/near, EosS2'
_diffrn_measurement_method '\w scans'
_diffrn_orient_matrix_type 'CrysAlisPro convention (1999,Acta A55,543-557)'
_diffrn_orient_matrix_UB_11 0.0444689
_diffrn_orient_matrix_UB_12 -0.1204982
_diffrn_orient_matrix_UB_13 0.0050532
_diffrn_orient_matrix_UB_21 -0.0825643
_diffrn_orient_matrix_UB_22 -0.05617
_diffrn_orient_matrix_UB_23 0.0150968
_diffrn_orient_matrix_UB_31 -0.0448733
_diffrn_orient_matrix_UB_32 -0.0158891
_diffrn_orient_matrix_UB_33 -0.091842
_diffrn_radiation_monochromator mirror
_diffrn_radiation_probe x-ray
_diffrn_radiation_type 'Cu K\a'
_diffrn_radiation_wavelength 1.54184
_diffrn_reflns_av_R_equivalents 0.0229
_diffrn_reflns_av_unetI/netI 0.0367
_diffrn_reflns_Laue_measured_fraction_full 1
_diffrn_reflns_Laue_measured_fraction_max 0.997
_diffrn_reflns_limit_h_max 19
_diffrn_reflns_limit_h_min -19
_diffrn_reflns_limit_k_max 14
_diffrn_reflns_limit_k_min -14
_diffrn_reflns_limit_l_max 20
_diffrn_reflns_limit_l_min -21
_diffrn_reflns_number 18726
_diffrn_reflns_point_group_measured_fraction_full 1
_diffrn_reflns_point_group_measured_fraction_max 0.997
_diffrn_reflns_theta_full 73.1113
_diffrn_reflns_theta_max 72.3271
_diffrn_reflns_theta_min 3.8403
_diffrn_source 'micro-focus sealed X-ray tube'
_diffrn_source_type 'SuperNova (Cu) X-ray Source'
_diffrn_standards_number 0
_exptl_absorpt_coefficient_mu 1.446
_exptl_absorpt_correction_T_max 1
_exptl_absorpt_correction_T_min 0.692
_exptl_absorpt_correction_type gaussian
_exptl_absorpt_process_details
;
        CrysAlisPro 1.171.40.53 (Rigaku Oxford Diffraction, 2019)
        Numerical absorption correction based on gaussian integration over
                        a multifaceted crystal model
        Empirical absorption correction using spherical harmonics,
 implemented in SCALE3 ABSPACK scaling algorithm.
;
_exptl_crystal_colour colourless
_exptl_crystal_density_diffrn 1.133
_exptl_crystal_density_method 'not measured'
_exptl_crystal_description block
_exptl_crystal_F_000 1104
_exptl_crystal_size_max 0.21
_exptl_crystal_size_mid 0.155
_exptl_crystal_size_min 0.087
_refine_diff_density_max 0.27
_refine_diff_density_min -0.237
_refine_diff_density_rms 0.038
_refine_ls_extinction_method none
_refine_ls_goodness_of_fit_ref 1.013
_refine_ls_hydrogen_treatment constr
_refine_ls_matrix_type full
_refine_ls_number_constraints 0
_refine_ls_number_parameters 319
_refine_ls_number_reflns 5857
_refine_ls_number_restraints 0
_refine_ls_restrained_S_all 1.013
_refine_ls_R_factor_all 0.0339
_refine_ls_R_factor_gt 0.0292
_refine_ls_shift/su_max 0.001
_refine_ls_shift/su_mean 0
_refine_ls_structure_factor_coef Fsqd
_refine_ls_weighting_details 'w=1/[\s^2^(Fo^2^)+(0.0361P)^2^+1.0122P] where P=(Fo^2^+2Fc^2^)/3'
_refine_ls_weighting_scheme calc
_refine_ls_wR_factor_gt 0.0737
_refine_ls_wR_factor_ref 0.0768
_reflns_Friedel_coverage 0
_reflns_number_gt 5221
_reflns_number_total 5857
_reflns_threshold_expression 'I > 2\s(I)'
_cod_data_source_file d4cc02594f2.cif
_cod_data_source_block shelx
_cod_depositor_comments 'Adding full bibliography for 7133226--7133229.cif.'
_cod_original_cell_volume 2974.22(7)
_cod_database_code 7133226
_shelx_shelxl_version_number 2019/3

loop_
_symmetry_equiv_pos_as_xyz
'x, y, z'
'-x+1/2, y+1/2, -z+1/2'
'-x, -y, -z'
'x-1/2, -y-1/2, z-1/2'

loop_
_atom_site_label
_atom_site_type_symbol
_atom_site_fract_x
_atom_site_fract_y
_atom_site_fract_z
_atom_site_U_iso_or_equiv
_atom_site_adp_type
_atom_site_occupancy
_atom_site_site_symmetry_order
_atom_site_calc_flag
_atom_site_refinement_flags_posn
_atom_site_refinement_flags_adp
_atom_site_refinement_flags_occupancy
_atom_site_disorder_assembly
_atom_site_disorder_group
Si1 Si -0.09457(2) 0.74034(3) 0.10544(2) 0.01879(8) Uani 1 1 d . . . . .
Si2 Si 0.05531(2) 0.72422(3) 0.02297(2) 0.01530(8) Uani 1 1 d . . . . .
Mg Mg -0.11285(3) 0.52971(3) 0.03287(2) 0.01857(9) Uani 1 1 d . . . . .
O O -0.03163(5) 0.67493(7) 0.05273(5) 0.01809(17) Uani 1 1 d . . . . .
N1 N -0.16387(7) 0.62623(9) 0.09858(6) 0.0184(2) Uani 1 1 d . . . . .
N2 N 0.12931(6) 0.61483(8) 0.02893(6) 0.01641(19) Uani 1 1 d . . . . .
C1 C -0.22760(8) 0.60420(10) 0.13885(7) 0.0186(2) Uani 1 1 d . . . . .
C2 C -0.31982(8) 0.63131(11) 0.10093(8) 0.0223(2) Uani 1 1 d . . . . .
C3 C -0.38210(9) 0.60158(12) 0.13982(9) 0.0286(3) Uani 1 1 d . . . . .
H3 H -0.44408 0.619506 0.1146 0.034 Uiso 1 1 calc R U . . .
C4 C -0.35564(10) 0.54663(13) 0.21421(9) 0.0325(3) Uani 1 1 d . . . . .
H4 H -0.398963 0.527788 0.239961 0.039 Uiso 1 1 calc R U . . .
C5 C -0.26552(10) 0.51925(12) 0.25093(8) 0.0295(3) Uani 1 1 d . . . . .
H5 H -0.247522 0.480984 0.301867 0.035 Uiso 1 1 calc R U . . .
C6 C -0.20073(8) 0.54682(11) 0.21448(7) 0.0222(2) Uani 1 1 d . . . . .
C7 C -0.35189(9) 0.68796(12) 0.01816(8) 0.0268(3) Uani 1 1 d . . . . .
H7 H -0.297281 0.703743 0.001769 0.032 Uiso 1 1 calc R U . . .
C8 C -0.39754(12) 0.80423(14) 0.02041(11) 0.0418(4) Uani 1 1 d . . . . .
H8A H -0.453997 0.791315 0.032227 0.063 Uiso 1 1 calc R U . . .
H8B H -0.41062 0.842824 -0.032179 0.063 Uiso 1 1 calc R U . . .
H8C H -0.357375 0.853351 0.062628 0.063 Uiso 1 1 calc R U . . .
C9 C -0.41350(12) 0.60739(14) -0.04576(9) 0.0408(4) Uani 1 1 d . . . . .
H9A H -0.381532 0.53482 -0.047798 0.061 Uiso 1 1 calc R U . . .
H9B H -0.43041 0.645438 -0.098779 0.061 Uiso 1 1 calc R U . . .
H9C H -0.468007 0.590347 -0.031607 0.061 Uiso 1 1 calc R U . . .
C10 C -0.10389(9) 0.50635(12) 0.25362(8) 0.0259(3) Uani 1 1 d . . . . .
H10 H -0.066836 0.542163 0.22256 0.031 Uiso 1 1 calc R U . . .
C11 C -0.09728(11) 0.37459(14) 0.24624(10) 0.0369(3) Uani 1 1 d . . . . .
H11A H -0.134757 0.336579 0.274401 0.055 Uiso 1 1 calc R U . . .
H11B H -0.034339 0.350198 0.270609 0.055 Uiso 1 1 calc R U . . .
H11C H -0.118502 0.352502 0.188965 0.055 Uiso 1 1 calc R U . . .
C12 C -0.06347(11) 0.54567(15) 0.34165(9) 0.0383(3) Uani 1 1 d . . . . .
H12A H -0.068023 0.630362 0.344603 0.057 Uiso 1 1 calc R U . . .
H12B H 0.000128 0.522527 0.362309 0.057 Uiso 1 1 calc R U . . .
H12C H -0.096617 0.509306 0.374431 0.057 Uiso 1 1 calc R U . . .
C13 C -0.14541(10) 0.87439(12) 0.04991(10) 0.0330(3) Uani 1 1 d . . . . .
H13A H -0.178687 0.854846 -0.006452 0.05 Uiso 1 1 calc R U . . .
H13B H -0.097506 0.930112 0.051433 0.05 Uiso 1 1 calc R U . . .
H13C H -0.186815 0.908848 0.075485 0.05 Uiso 1 1 calc R U . . .
C14 C -0.02399(10) 0.78312(13) 0.20942(8) 0.0302(3) Uani 1 1 d . . . . .
H14A H -0.062604 0.793135 0.243483 0.045 Uiso 1 1 calc R U . . .
H14B H 0.006999 0.856377 0.207044 0.045 Uiso 1 1 calc R U . . .
H14C H 0.020771 0.722363 0.232441 0.045 Uiso 1 1 calc R U . . .
C15 C 0.00130(9) 0.77413(12) -0.08326(8) 0.0262(3) Uani 1 1 d . . . . .
H15A H 0.045342 0.817633 -0.101174 0.039 Uiso 1 1 calc R U . . .
H15B H -0.050169 0.824375 -0.085943 0.039 Uiso 1 1 calc R U . . .
H15C H -0.01966 0.706607 -0.118504 0.039 Uiso 1 1 calc R U . . .
C16 C 0.10724(8) 0.84950(11) 0.08863(8) 0.0243(3) Uani 1 1 d . . . . .
H16A H 0.134925 0.822559 0.144411 0.036 Uiso 1 1 calc R U . . .
H16B H 0.060618 0.907266 0.086898 0.036 Uiso 1 1 calc R U . . .
H16C H 0.153551 0.88471 0.069217 0.036 Uiso 1 1 calc R U . . .
C17 C 0.21979(7) 0.62197(10) 0.08488(7) 0.0174(2) Uani 1 1 d . . . . .
C18 C 0.28548(8) 0.69397(10) 0.06853(7) 0.0191(2) Uani 1 1 d . . . . .
C19 C 0.37179(8) 0.70041(11) 0.12478(8) 0.0228(2) Uani 1 1 d . . . . .
H19 H 0.415409 0.749389 0.11385 0.027 Uiso 1 1 calc R U . . .
C20 C 0.39576(8) 0.63743(12) 0.19615(8) 0.0245(3) Uani 1 1 d . . . . .
H20 H 0.454609 0.644182 0.234196 0.029 Uiso 1 1 calc R U . . .
C21 C 0.33297(9) 0.56494(12) 0.21106(8) 0.0251(3) Uani 1 1 d . . . . .
H21 H 0.349509 0.520443 0.259477 0.03 Uiso 1 1 calc R U . . .
C22 C 0.24519(8) 0.55507(11) 0.15664(7) 0.0224(2) Uani 1 1 d . . . . .
C23 C 0.26744(8) 0.75971(11) -0.01078(8) 0.0225(2) Uani 1 1 d . . . . .
H23 H 0.200578 0.765854 -0.036734 0.027 Uiso 1 1 calc R U . . .
C24 C 0.30568(10) 0.69256(12) -0.06841(8) 0.0305(3) Uani 1 1 d . . . . .
H24A H 0.371281 0.685398 -0.044143 0.046 Uiso 1 1 calc R U . . .
H24B H 0.291662 0.734396 -0.119897 0.046 Uiso 1 1 calc R U . . .
H24C H 0.278538 0.614968 -0.078026 0.046 Uiso 1 1 calc R U . . .
C25 C 0.30659(10) 0.88286(12) 0.00032(9) 0.0303(3) Uani 1 1 d . . . . .
H25A H 0.286057 0.924452 0.04025 0.045 Uiso 1 1 calc R U . . .
H25B H 0.28611 0.924199 -0.05149 0.045 Uiso 1 1 calc R U . . .
H25C H 0.372665 0.878721 0.019309 0.045 Uiso 1 1 calc R U . . .
C26 C 0.18227(9) 0.46839(14) 0.17651(9) 0.0328(3) Uani 1 1 d . . . . .
H26 H 0.122595 0.472965 0.132765 0.039 Uiso 1 1 calc R U . . .
C27 C 0.21862(11) 0.34485(14) 0.17675(10) 0.0412(4) Uani 1 1 d . . . . .
H27A H 0.218467 0.324558 0.122139 0.062 Uiso 1 1 calc R U . . .
H27B H 0.180234 0.290245 0.193945 0.062 Uiso 1 1 calc R U . . .
H27C H 0.280421 0.340663 0.214322 0.062 Uiso 1 1 calc R U . . .
C28 C 0.16683(12) 0.49629(18) 0.25706(11) 0.0499(5) Uani 1 1 d . . . . .
H28A H 0.224076 0.489706 0.301302 0.075 Uiso 1 1 calc R U . . .
H28B H 0.12306 0.441391 0.265994 0.075 Uiso 1 1 calc R U . . .
H28C H 0.143502 0.575598 0.255343 0.075 Uiso 1 1 calc R U . . .

loop_
_atom_site_aniso_label
_atom_site_aniso_U_11
_atom_site_aniso_U_22
_atom_site_aniso_U_33
_atom_site_aniso_U_23
_atom_site_aniso_U_13
_atom_site_aniso_U_12
Si1 0.01666(15) 0.01624(15) 0.02478(16) -0.00219(12) 0.00849(12) 0.00015(11)
Si2 0.01260(14) 0.01505(15) 0.01734(15) 0.00014(11) 0.00352(11) -0.00047(11)
Mg 0.01635(19) 0.01747(19) 0.02311(19) -0.00329(15) 0.00805(15) -0.00130(14)
O 0.0151(4) 0.0177(4) 0.0222(4) -0.0018(3) 0.0068(3) -0.0008(3)
N1 0.0156(4) 0.0187(5) 0.0218(5) -0.0016(4) 0.0073(4) 0.0004(4)
N2 0.0125(4) 0.0166(5) 0.0187(4) -0.0005(4) 0.0030(4) -0.0008(4)
C1 0.0170(5) 0.0163(5) 0.0240(6) -0.0036(4) 0.0087(4) -0.0002(4)
C2 0.0179(6) 0.0193(6) 0.0302(6) -0.0022(5) 0.0085(5) 0.0007(4)
C3 0.0181(6) 0.0261(6) 0.0446(8) -0.0022(6) 0.0144(5) 0.0010(5)
C4 0.0309(7) 0.0317(7) 0.0446(8) 0.0004(6) 0.0257(6) -0.0009(6)
C5 0.0344(7) 0.0293(7) 0.0295(6) 0.0017(5) 0.0168(6) 0.0003(6)
C6 0.0222(6) 0.0218(6) 0.0234(6) -0.0028(5) 0.0083(5) 0.0000(5)
C7 0.0180(6) 0.0276(7) 0.0323(7) 0.0029(5) 0.0047(5) 0.0030(5)
C8 0.0409(8) 0.0286(7) 0.0492(9) 0.0042(7) 0.0049(7) 0.0096(6)
C9 0.0429(9) 0.0363(8) 0.0351(8) -0.0031(6) 0.0011(7) 0.0012(7)
C10 0.0244(6) 0.0293(7) 0.0227(6) 0.0024(5) 0.0059(5) 0.0028(5)
C11 0.0326(7) 0.0320(8) 0.0402(8) 0.0007(6) 0.0032(6) 0.0096(6)
C12 0.0392(8) 0.0429(9) 0.0271(7) -0.0014(6) 0.0026(6) 0.0002(7)
C13 0.0266(7) 0.0205(6) 0.0543(9) 0.0055(6) 0.0161(6) 0.0049(5)
C14 0.0329(7) 0.0293(7) 0.0306(7) -0.0101(5) 0.0135(6) -0.0089(6)
C15 0.0203(6) 0.0322(7) 0.0241(6) 0.0075(5) 0.0041(5) 0.0022(5)
C16 0.0209(6) 0.0208(6) 0.0324(6) -0.0066(5) 0.0101(5) -0.0033(5)
C17 0.0137(5) 0.0169(5) 0.0206(5) -0.0014(4) 0.0042(4) 0.0008(4)
C18 0.0166(5) 0.0175(5) 0.0236(6) -0.0010(4) 0.0069(4) 0.0008(4)
C19 0.0155(5) 0.0221(6) 0.0304(6) -0.0026(5) 0.0069(5) -0.0028(5)
C20 0.0148(5) 0.0279(6) 0.0264(6) -0.0038(5) 0.0004(5) 0.0008(5)
C21 0.0200(6) 0.0293(7) 0.0231(6) 0.0043(5) 0.0027(5) 0.0032(5)
C22 0.0171(6) 0.0244(6) 0.0248(6) 0.0037(5) 0.0052(5) 0.0006(5)
C23 0.0170(6) 0.0233(6) 0.0273(6) 0.0049(5) 0.0074(5) -0.0008(5)
C24 0.0366(7) 0.0278(7) 0.0281(6) -0.0020(5) 0.0119(6) -0.0039(6)
C25 0.0344(7) 0.0218(6) 0.0391(7) 0.0040(5) 0.0179(6) 0.0015(5)
C26 0.0197(6) 0.0393(8) 0.0345(7) 0.0188(6) 0.0021(5) -0.0023(6)
C27 0.0359(8) 0.0345(8) 0.0441(8) 0.0111(7) 0.0000(7) -0.0107(6)
C28 0.0389(9) 0.0636(12) 0.0563(10) 0.0250(9) 0.0277(8) 0.0083(8)

loop_
_atom_type_symbol
_atom_type_description
_atom_type_scat_dispersion_real
_atom_type_scat_dispersion_imag
_atom_type_scat_source
C C 0.0181 0.0091 'International Tables Vol C Tables 4.2.6.8 and 6.1.1.4'
H H 0 0 'International Tables Vol C Tables 4.2.6.8 and 6.1.1.4'
N N 0.0311 0.018 'International Tables Vol C Tables 4.2.6.8 and 6.1.1.4'
O O 0.0492 0.0322 'International Tables Vol C Tables 4.2.6.8 and 6.1.1.4'
Mg Mg 0.1719 0.1771 'International Tables Vol C Tables 4.2.6.8 and 6.1.1.4'
Si Si 0.2541 0.3302 'International Tables Vol C Tables 4.2.6.8 and 6.1.1.4'

loop_
_exptl_crystal_face_index_h
_exptl_crystal_face_index_k
_exptl_crystal_face_index_l
_exptl_crystal_face_perp_dist
0 7 -3 0.11
1 6 7 0.0901
-1 -6 -6 0.0632
3 -1 -11 0.0654
10 0 -3 0.0675
6 -2 5 0.0929
-3 -2 11 0.0711
-7 -4 7 0.0553
-8 -5 1 0.036
-5 -3 -7 0.0663
4 2 -11 0.0769
-6 0 11 0.0538
-9 -1 8 0.0295
-10 -1 1 0.0392
-4 -1 -9 0.0664
-7 2 10 0.0433
-10 2 2 0.0567
-3 4 -7 0.09
4 -7 0 0.103
8 5 -1 0.0697
7 4 -8 0.0819
9 2 -7 0.0559
7 1 -10 0.0582
8 -2 -9 0.0564
10 -1 -4 0.0705

loop_
_geom_angle_atom_site_label_1
_geom_angle_atom_site_label_2
_geom_angle_atom_site_label_3
_geom_angle
_geom_angle_site_symmetry_1
_geom_angle_site_symmetry_3
_geom_angle_publ_flag
N1 Si1 O 94.92(5) . . ?
N1 Si1 C13 116.90(6) . . ?
O Si1 C13 107.88(6) . . ?
N1 Si1 C14 116.31(6) . . ?
O Si1 C14 111.96(5) . . ?
C13 Si1 C14 108.01(7) . . ?
N1 Si1 Mg 45.44(3) . . ?
O Si1 Mg 49.54(3) . . ?
C13 Si1 Mg 122.41(5) . . ?
C14 Si1 Mg 129.27(5) . . ?
N2 Si2 O 109.33(5) . . ?
N2 Si2 C16 112.60(5) . . ?
O Si2 C16 107.76(5) . . ?
N2 Si2 C15 111.97(6) . . ?
O Si2 C15 104.72(5) . . ?
C16 Si2 C15 110.06(6) . . ?
N1 Mg N2 143.74(5) . 3_565 ?
N1 Mg O 77.54(4) . . ?
N2 Mg O 138.48(4) 3_565 . ?
N1 Mg Si1 38.14(3) . . ?
N2 Mg Si1 174.78(3) 3_565 . ?
O Mg Si1 39.45(2) . . ?
N1 Mg C17 121.82(4) . 3_565 ?
N2 Mg C17 28.78(4) 3_565 3_565 ?
O Mg C17 145.00(4) . 3_565 ?
Si1 Mg C17 148.09(3) . 3_565 ?
Si2 O Si1 131.84(5) . . ?
Si2 O Mg 136.84(5) . . ?
Si1 O Mg 91.01(4) . . ?
C1 N1 Si1 130.16(8) . . ?
C1 N1 Mg 132.75(8) . . ?
Si1 N1 Mg 96.42(5) . . ?
C17 N2 Si2 120.23(8) . . ?
C17 N2 Mg 110.45(7) . 3_565 ?
Si2 N2 Mg 129.30(5) . 3_565 ?
C6 C1 N1 120.08(10) . . ?
C6 C1 C2 119.54(11) . . ?
N1 C1 C2 120.20(11) . . ?
C3 C2 C1 118.93(12) . . ?
C3 C2 C7 119.91(11) . . ?
C1 C2 C7 121.12(11) . . ?
C4 C3 C2 121.49(12) . . ?
C4 C3 H3 119.3 . . ?
C2 C3 H3 119.3 . . ?
C3 C4 C5 119.53(12) . . ?
C3 C4 H4 120.2 . . ?
C5 C4 H4 120.2 . . ?
C4 C5 C6 121.18(13) . . ?
C4 C5 H5 119.4 . . ?
C6 C5 H5 119.4 . . ?
C5 C6 C1 119.32(12) . . ?
C5 C6 C10 119.34(12) . . ?
C1 C6 C10 121.17(11) . . ?
C2 C7 C8 111.61(12) . . ?
C2 C7 C9 111.85(12) . . ?
C8 C7 C9 111.10(12) . . ?
C2 C7 H7 107.3 . . ?
C8 C7 H7 107.3 . . ?
C9 C7 H7 107.3 . . ?
C7 C8 H8A 109.5 . . ?
C7 C8 H8B 109.5 . . ?
H8A C8 H8B 109.5 . . ?
C7 C8 H8C 109.5 . . ?
H8A C8 H8C 109.5 . . ?
H8B C8 H8C 109.5 . . ?
C7 C9 H9A 109.5 . . ?
C7 C9 H9B 109.5 . . ?
H9A C9 H9B 109.5 . . ?
C7 C9 H9C 109.5 . . ?
H9A C9 H9C 109.5 . . ?
H9B C9 H9C 109.5 . . ?
C6 C10 C11 110.52(11) . . ?
C6 C10 C12 113.08(11) . . ?
C11 C10 C12 111.15(12) . . ?
C6 C10 H10 107.3 . . ?
C11 C10 H10 107.3 . . ?
C12 C10 H10 107.3 . . ?
C10 C11 H11A 109.5 . . ?
C10 C11 H11B 109.5 . . ?
H11A C11 H11B 109.5 . . ?
C10 C11 H11C 109.5 . . ?
H11A C11 H11C 109.5 . . ?
H11B C11 H11C 109.5 . . ?
C10 C12 H12A 109.5 . . ?
C10 C12 H12B 109.5 . . ?
H12A C12 H12B 109.5 . . ?
C10 C12 H12C 109.5 . . ?
H12A C12 H12C 109.5 . . ?
H12B C12 H12C 109.5 . . ?
Si1 C13 H13A 109.5 . . ?
Si1 C13 H13B 109.5 . . ?
H13A C13 H13B 109.5 . . ?
Si1 C13 H13C 109.5 . . ?
H13A C13 H13C 109.5 . . ?
H13B C13 H13C 109.5 . . ?
Si1 C14 H14A 109.5 . . ?
Si1 C14 H14B 109.5 . . ?
H14A C14 H14B 109.5 . . ?
Si1 C14 H14C 109.5 . . ?
H14A C14 H14C 109.5 . . ?
H14B C14 H14C 109.5 . . ?
Si2 C15 H15A 109.5 . . ?
Si2 C15 H15B 109.5 . . ?
H15A C15 H15B 109.5 . . ?
Si2 C15 H15C 109.5 . . ?
H15A C15 H15C 109.5 . . ?
H15B C15 H15C 109.5 . . ?
Si2 C16 H16A 109.5 . . ?
Si2 C16 H16B 109.5 . . ?
H16A C16 H16B 109.5 . . ?
Si2 C16 H16C 109.5 . . ?
H16A C16 H16C 109.5 . . ?
H16B C16 H16C 109.5 . . ?
C22 C17 C18 118.68(10) . . ?
C22 C17 N2 120.34(10) . . ?
C18 C17 N2 120.97(10) . . ?
C22 C17 Mg 104.00(8) . 3_565 ?
C18 C17 Mg 121.14(8) . 3_565 ?
N2 C17 Mg 40.76(5) . 3_565 ?
C19 C18 C17 119.36(11) . . ?
C19 C18 C23 118.00(11) . . ?
C17 C18 C23 122.54(10) . . ?
C20 C19 C18 121.84(11) . . ?
C20 C19 H19 119.1 . . ?
C18 C19 H19 119.1 . . ?
C21 C20 C19 118.92(11) . . ?
C21 C20 H20 120.5 . . ?
C19 C20 H20 120.5 . . ?
C20 C21 C22 121.66(12) . . ?
C20 C21 H21 119.2 . . ?
C22 C21 H21 119.2 . . ?
C21 C22 C17 119.49(11) . . ?
C21 C22 C26 117.69(11) . . ?
C17 C22 C26 122.78(11) . . ?
C18 C23 C25 113.26(11) . . ?
C18 C23 C24 110.34(10) . . ?
C25 C23 C24 108.99(10) . . ?
C18 C23 H23 108 . . ?
C25 C23 H23 108 . . ?
C24 C23 H23 108 . . ?
C23 C24 H24A 109.5 . . ?
C23 C24 H24B 109.5 . . ?
H24A C24 H24B 109.5 . . ?
C23 C24 H24C 109.5 . . ?
H24A C24 H24C 109.5 . . ?
H24B C24 H24C 109.5 . . ?
C23 C25 H25A 109.5 . . ?
C23 C25 H25B 109.5 . . ?
H25A C25 H25B 109.5 . . ?
C23 C25 H25C 109.5 . . ?
H25A C25 H25C 109.5 . . ?
H25B C25 H25C 109.5 . . ?
C22 C26 C27 110.12(12) . . ?
C22 C26 C28 112.04(14) . . ?
C27 C26 C28 111.05(13) . . ?
C22 C26 H26 107.8 . . ?
C27 C26 H26 107.8 . . ?
C28 C26 H26 107.8 . . ?
C26 C27 H27A 109.5 . . ?
C26 C27 H27B 109.5 . . ?
H27A C27 H27B 109.5 . . ?
C26 C27 H27C 109.5 . . ?
H27A C27 H27C 109.5 . . ?
H27B C27 H27C 109.5 . . ?
C26 C28 H28A 109.5 . . ?
C26 C28 H28B 109.5 . . ?
H28A C28 H28B 109.5 . . ?
C26 C28 H28C 109.5 . . ?
H28A C28 H28C 109.5 . . ?
H28B C28 H28C 109.5 . . ?

loop_
_geom_bond_atom_site_label_1
_geom_bond_atom_site_label_2
_geom_bond_distance
_geom_bond_site_symmetry_2
_geom_bond_publ_flag
Si1 N1 1.6825(10) . ?
Si1 O 1.7206(8) . ?
Si1 C13 1.8595(14) . ?
Si1 C14 1.8623(14) . ?
Si1 Mg 2.7075(5) . ?
Si2 N2 1.6906(10) . ?
Si2 O 1.7003(8) . ?
Si2 C16 1.8588(13) . ?
Si2 C15 1.8639(13) . ?
Mg N1 1.9414(10) . ?
Mg N2 1.9542(10) 3_565 ?
Mg O 2.0605(9) . ?
Mg C17 2.8044(12) 3_565 ?
N1 C1 1.4137(15) . ?
N2 C17 1.4412(14) . ?
C1 C6 1.4136(17) . ?
C1 C2 1.4156(17) . ?
C2 C3 1.3959(18) . ?
C2 C7 1.5158(18) . ?
C3 C4 1.382(2) . ?
C3 H3 0.95 . ?
C4 C5 1.385(2) . ?
C4 H4 0.95 . ?
C5 C6 1.3939(18) . ?
C5 H5 0.95 . ?
C6 C10 1.5214(17) . ?
C7 C8 1.5232(19) . ?
C7 C9 1.531(2) . ?
C7 H7 1 . ?
C8 H8A 0.98 . ?
C8 H8B 0.98 . ?
C8 H8C 0.98 . ?
C9 H9A 0.98 . ?
C9 H9B 0.98 . ?
C9 H9C 0.98 . ?
C10 C11 1.528(2) . ?
C10 C12 1.5299(18) . ?
C10 H10 1 . ?
C11 H11A 0.98 . ?
C11 H11B 0.98 . ?
C11 H11C 0.98 . ?
C12 H12A 0.98 . ?
C12 H12B 0.98 . ?
C12 H12C 0.98 . ?
C13 H13A 0.98 . ?
C13 H13B 0.98 . ?
C13 H13C 0.98 . ?
C14 H14A 0.98 . ?
C14 H14B 0.98 . ?
C14 H14C 0.98 . ?
C15 H15A 0.98 . ?
C15 H15B 0.98 . ?
C15 H15C 0.98 . ?
C16 H16A 0.98 . ?
C16 H16B 0.98 . ?
C16 H16C 0.98 . ?
C17 C22 1.4139(17) . ?
C17 C18 1.4179(16) . ?
C18 C19 1.3937(17) . ?
C18 C23 1.5218(16) . ?
C19 C20 1.3845(19) . ?
C19 H19 0.95 . ?
C20 C21 1.3752(19) . ?
C20 H20 0.95 . ?
C21 C22 1.4014(17) . ?
C21 H21 0.95 . ?
C22 C26 1.5172(18) . ?
C23 C25 1.5316(18) . ?
C23 C24 1.5329(18) . ?
C23 H23 1 . ?
C24 H24A 0.98 . ?
C24 H24B 0.98 . ?
C24 H24C 0.98 . ?
C25 H25A 0.98 . ?
C25 H25B 0.98 . ?
C25 H25C 0.98 . ?
C26 C27 1.531(2) . ?
C26 C28 1.534(2) . ?
C26 H26 1 . ?
C27 H27A 0.98 . ?
C27 H27B 0.98 . ?
C27 H27C 0.98 . ?
C28 H28A 0.98 . ?
C28 H28B 0.98 . ?
C28 H28C 0.98 . ?
